data_1562991
loop_
_publ_author_name
'Artini, Cristina'
'Costa, Giorgio A.'
'Pani, Marcella'
'Lausi, Andrea'
'Plaisier, Jasper'

_publ_section_title
;
 Structural characterization of the CeO2/Gd2O3 mixed system by synchrotron
 X-ray diffraction
;
_journal_name_full 'Journal of Solid State Chemistry'
_journal_page_first 24
_journal_page_last 28
_journal_paper_doi 10.1016/j.jssc.2012.01.056
_journal_volume 190
_journal_year 2012
_chemical_formula_moiety '0.8(Ce O2), 0.1(Gd2 O3)'
_chemical_formula_sum 'Ce0.8 Gd0.2 O1.9'
_chemical_formula_weight 173.94
_chemical_name_common 'Ce-Gd mixed oxide'
_space_group_IT_number 206
_space_group_name_Hall '-I 2b 2c 3'
_space_group_name_H-M_alt 'I a -3'
_symmetry_cell_setting cubic
_symmetry_space_group_name_Hall '-I 2b 2c 3'
_symmetry_space_group_name_H-M 'I a -3'
_cell_angle_alpha 90.00000
_cell_angle_beta 90.00000
_cell_angle_gamma 90.00000
_cell_formula_units_Z 32
_cell_length_a 10.8544(1)
_cell_length_b 10.8544(1)
_cell_length_c 10.8544(1)
_cell_measurement_temperature 298
_cell_volume 1278.84(2)
_computing_structure_refinement FULLPROF
_diffrn_ambient_temperature 298
_diffrn_detector 'fast scintillator detector'
_diffrn_measurement_device_type 'Huber 4-axes X-ray diffractometer'
_diffrn_measurement_method '2\q in the range 5-55 deg'
_diffrn_radiation_probe x-rays
_diffrn_radiation_wavelength 0.6890
_diffrn_source synchrotron
_exptl_absorpt_coefficient_mu 28.09
_exptl_absorpt_correction_type none
_pd_char_colour white
_pd_instr_location
; 
 powder diffraction beamline (MCX) of the Elettra synchrotron radiation 
 facility located in Trieste, Italy
;
_pd_meas_2theta_range_inc 0.006170
_pd_meas_2theta_range_max 55.00000
_pd_meas_2theta_range_min 5.04200
_pd_meas_number_of_points 8099
_pd_meas_scan_method step
_pd_prep_pressure 101
_pd_prep_temperature 1273
_pd_proc_2theta_range_inc 0.006170
_pd_proc_2theta_range_max 54.9842
_pd_proc_2theta_range_min 5.0262
_pd_proc_ls_background_function '6-coefficients polynomial function'
_pd_proc_ls_profile_function Pseudo-Voigt
_pd_proc_ls_prof_R_factor 9.2300
_pd_proc_ls_prof_wR_expected 11.9723
_pd_proc_ls_prof_wR_factor 14.6369
_pd_proc_wavelength 0.689000
_pd_spec_mounting 'borosilicate capillary tube with inner diameter of 0.5 mm'
_pd_spec_mount_mode transmission
_pd_spec_shape cylinder
_pd_spec_size_axial 20
_pd_spec_size_equat 0.5
_refine_ls_number_parameters 17
_refine_ls_number_reflns 289
_refine_ls_number_restraints 0
_refine_ls_R_I_factor 2.7592
_cod_data_source_file JSSC-2012-190-24.cif
_cod_data_source_block C2
_cod_depositor_comments
;
The following automatic conversions were performed:

data item '_symmetry_cell_setting' value 'Cubic' was changed to
'cubic' in accordance with the built-in table derived from the CIF
Core dictionary named 'cif_core.dic' version 2.4.5 last updated on
2014-11-21.

Automatic conversion script
Id: cif_fix_values 8369 2020-08-20 11:38:08Z andrius 
;
_cod_original_cell_volume 1278.840(15)
_cod_database_code 1562991
_pd_proc_ls_prof_cr_factor 12.9568
_pd_proc_ls_prof_cwr_factor 17.8435
_pd_proc_ls_prof_cwr_expected 14.5951
_pd_proc_ls_prof_chi2 1.4947
_pd_proc_ls_prof_echi2 1.4793

loop_
_symmetry_equiv_pos_as_xyz
x,y,z
x+1/2,-y+1/2,-z
-x,y+1/2,-z+1/2
-x+1/2,-y,z+1/2
y,z,x
-y+1/2,-z,x+1/2
y+1/2,-z+1/2,-x
-y,z+1/2,-x+1/2
z,x,y
-z,x+1/2,-y+1/2
-z+1/2,-x,y+1/2
z+1/2,-x+1/2,-y
-x,-y,-z
-x+1/2,y+1/2,z
x,-y+1/2,z+1/2
x+1/2,y,-z+1/2
-y,-z,-x
y+1/2,z,-x+1/2
-y+1/2,z+1/2,x
y,-z+1/2,x+1/2
-z,-x,-y
z,-x+1/2,y+1/2
z+1/2,x,-y+1/2
-z+1/2,x+1/2,y
x+1/2,y+1/2,z+1/2
x,-y,-z+1/2
-x+1/2,y,-z
-x,-y+1/2,z
y+1/2,z+1/2,x+1/2
-y,-z+1/2,x
y,-z,-x+1/2
-y+1/2,z,-x
z+1/2,x+1/2,y+1/2
-z+1/2,x,-y
-z,-x+1/2,y
z,-x,-y+1/2
-x+1/2,-y+1/2,-z+1/2
-x,y,z+1/2
x+1/2,-y,z
x,y+1/2,-z
-y+1/2,-z+1/2,-x+1/2
y,z+1/2,-x
-y,z,x+1/2
y+1/2,-z,x
-z+1/2,-x+1/2,-y+1/2
z+1/2,-x,y
z,x+1/2,-y
-z,x,y+1/2

loop_
_atom_site_label
_atom_site_fract_x
_atom_site_fract_y
_atom_site_fract_z
_atom_site_U_iso_or_equiv
_atom_site_occupancy
_atom_site_adp_type
_atom_site_type_symbol
Ce1 0.2511(8) 0.00000 0.25000 0.0028(1) 0.8 Uiso Ce
Gd1 0.2511(8) 0.00000 0.25000 0.0028(1) 0.2 Uiso Gd
Ce2 0.00000 0.00000 0.00000 0.0028(1) 0.8 Uiso Ce
Gd2 0.00000 0.00000 0.00000 0.0028(1) 0.2 Uiso Gd
O1 0.12500 0.37500 0.12500 0.0028(1) 1.0 Uiso O
O2 0.12500 0.12500 0.12500 0.0028(1) 0.81(3) Uiso O

loop_
_atom_type_symbol
_atom_type_scat_Cromer_Mann_a1
_atom_type_scat_Cromer_Mann_b1
_atom_type_scat_Cromer_Mann_a2
_atom_type_scat_Cromer_Mann_b2
_atom_type_scat_Cromer_Mann_a3
_atom_type_scat_Cromer_Mann_b3
_atom_type_scat_Cromer_Mann_a4
_atom_type_scat_Cromer_Mann_b4
_atom_type_scat_Cromer_Mann_c
_atom_type_scat_dispersion_real
_atom_type_scat_dispersion_imag
_atom_type_scat_source
ce 21.16710 2.81219 19.76950 0.22684 11.85130 17.60830 3.33049 127.11300 1.86264 -0.56400 2.63200 'International Tables Vol. C (1991), Tables 6.1.1.4 and 6.1.1.5'
gd 25.07090 2.25341 19.07980 0.18195 13.85180 12.93310 3.54545 101.39799 2.41960 -0.56400 3.90400 'International Tables Vol. C (1991), Tables 6.1.1.4 and 6.1.1.5'
o 3.04850 13.27710 2.28680 5.70110 1.54630 0.32390 0.86700 32.90890 0.25080 0.00800 0.00600 'International Tables Vol. C (1991), Tables 6.1.1.4 and 6.1.1.5'
